data_2207520
loop_
_publ_author_name
'Tam, Tim F.'
'Leung-Toung, Regis'
'Wang, Yingsheng'
'Spino, Michael'
'Lough, Alan J.'

_publ_section_title
;Tris(1-cyclopropyl-6-methyl-2-(<i>N</i>-methylaminocarbonyl)-4-oxo-1,4-dihydropyridin-4-olato)iron(III)
 dimethylformamide sesquisolvate dihydrate
;
_journal_coeditor_code DN6272
_journal_issue 12
_journal_name_full 'Acta Crystallographica Section E'
_journal_page_first m2601
_journal_page_last m2603
_journal_paper_doi 10.1107/S1600536805036251
_journal_volume 61
_journal_year 2005
_chemical_formula_iupac '[Fe (C11 H13 N2 O3)3], 1.5C3 H7 N O, 2H2 O'
_chemical_formula_moiety 'C33 H39 Fe N6 O9, 1.5C3 H7 N O, 2H2 O'
_chemical_formula_sum 'C37.5 H53.5 Fe N7.5 O12.5'
_chemical_formula_weight 865.23
_chemical_name_systematic
;
Tris(1-cyclopropyl-6-methyl-2-N-methylaminocarbonyl-4-oxo-1,4-dihydropyridin-
4-olato)iron(III) dimethylformamide sesquisolvate dihydrate
;
_space_group_IT_number 2
_symmetry_cell_setting triclinic
_symmetry_space_group_name_Hall '-P 1'
_symmetry_space_group_name_H-M 'P -1'
_atom_sites_solution_hydrogens geom
_atom_sites_solution_primary direct
_atom_sites_solution_secondary difmap
_cell_angle_alpha 116.811(3)
_cell_angle_beta 108.353(3)
_cell_angle_gamma 95.164(4)
_cell_formula_units_Z 2
_cell_length_a 11.9319(8)
_cell_length_b 14.3968(9)
_cell_length_c 15.3024(9)
_cell_measurement_reflns_used 20782
_cell_measurement_temperature 150.0(10)
_cell_measurement_theta_max 26.6
_cell_measurement_theta_min 2.6
_cell_volume 2141.6(3)
_computing_cell_refinement 'DENZO (Otwinowski & Minor, 1997)'
_computing_data_collection 'COLLECT (Nonius, 2003)'
_computing_data_reduction DENZO
_computing_molecular_graphics SHELXTL
_computing_publication_material SHELXTL
_computing_structure_refinement SHELXTL
_computing_structure_solution 'SHELXTL (Sheldrick, 2001)'
_diffrn_ambient_temperature 150(2)
_diffrn_detector_area_resol_mean 9
_diffrn_measured_fraction_theta_full 0.995
_diffrn_measured_fraction_theta_max 0.984
_diffrn_measurement_device_type 'Bruker--Nonius KappaCCD'
_diffrn_measurement_method '\f scans and \w scans with \k offsets'
_diffrn_radiation_monochromator graphite
_diffrn_radiation_source 'fine-focus sealed tube'
_diffrn_radiation_type MoK\a
_diffrn_radiation_wavelength 0.71073
_diffrn_reflns_av_R_equivalents 0.0469
_diffrn_reflns_av_sigmaI/netI 0.0746
_diffrn_reflns_limit_h_max 14
_diffrn_reflns_limit_h_min -15
_diffrn_reflns_limit_k_max 18
_diffrn_reflns_limit_k_min -18
_diffrn_reflns_limit_l_max 19
_diffrn_reflns_limit_l_min -16
_diffrn_reflns_number 20782
_diffrn_reflns_theta_full 27.59
_diffrn_reflns_theta_max 27.59
_diffrn_reflns_theta_min 2.62
_diffrn_standards_decay_% 0
_diffrn_standards_interval_count 0
_diffrn_standards_interval_time 0
_diffrn_standards_number 0
_exptl_absorpt_coefficient_mu 0.421
_exptl_absorpt_correction_T_max 0.949
_exptl_absorpt_correction_T_min 0.805
_exptl_absorpt_correction_type multi-scan
_exptl_absorpt_process_details '(SORTAV; Blessing, 1995)'
_exptl_crystal_colour red
_exptl_crystal_density_diffrn 1.342
_exptl_crystal_density_method 'not measured'
_exptl_crystal_description plate
_exptl_crystal_F_000 914
_exptl_crystal_size_max 0.22
_exptl_crystal_size_mid 0.21
_exptl_crystal_size_min 0.10
_refine_diff_density_max 1.463
_refine_diff_density_min -0.492
_refine_ls_extinction_coef 0.0061(15)
_refine_ls_extinction_expression Fc^*^=kFc[1+0.001xFc^2^\l^3^/sin(2\q)]^-1/4^
_refine_ls_extinction_method SHELXL97
_refine_ls_goodness_of_fit_ref 1.117
_refine_ls_hydrogen_treatment constr
_refine_ls_matrix_type full
_refine_ls_number_parameters 514
_refine_ls_number_reflns 9756
_refine_ls_number_restraints 0
_refine_ls_restrained_S_all 1.117
_refine_ls_R_factor_all 0.0964
_refine_ls_R_factor_gt 0.0619
_refine_ls_shift/su_max 0.001
_refine_ls_shift/su_mean 0.000
_refine_ls_structure_factor_coef Fsqd
_refine_ls_weighting_details 'calc w = 1/[\s^2^(Fo^2^)+(0.0906P)^2^] where P = (Fo^2^+2Fc^2^)/3'
_refine_ls_weighting_scheme calc
_refine_ls_wR_factor_gt 0.1621
_refine_ls_wR_factor_ref 0.1761
_reflns_number_gt 6632
_reflns_number_total 9756
_reflns_threshold_expression I>2\s(I)
_cod_data_source_file dn6272.cif
_cod_data_source_block I
_cod_depositor_comments
;
The following automatic conversions were performed:
'_symmetry_cell_setting' value 'Triclinic' changed to 'triclinic'
according to '/home/saulius/struct/CIF-dictionaries/cif_core.dic'
dictionary named 'cif_core.dic' version 2.4.1 from 2010-06-29.

Automatic conversion script
Id: cif_fix_enum 1527 2010-12-29 10:47:43Z saulius 

The following automatic conversions were performed:

'_symmetry_cell_setting' value 'Triclinic' changed to 'triclinic'
according to /home/saulius/struct/CIF-dictionaries/cif_core.dic
dictionary named 'cif_core.dic' version 2.4.1 from 2010-06-29.

Automatic conversion script
Id: cif_fix_values 1715 2011-07-08 13:25:40Z adriana 
;
_cod_original_cell_volume 2141.6(2)
_cod_original_formula_sum 'C37.50 H53.50 Fe N7.50 O12.50'
_cod_database_code 2207520
_cod_database_fobs_code 2207520

loop_
_symmetry_equiv_pos_as_xyz
'x, y, z'
'-x, -y, -z'

loop_
_atom_site_label
_atom_site_fract_x
_atom_site_fract_y
_atom_site_fract_z
_atom_site_U_iso_or_equiv
_atom_site_adp_type
_atom_site_calc_flag
_atom_site_refinement_flags
_atom_site_occupancy
_atom_site_type_symbol
Fe1 0.40845(3) 0.61905(3) 0.24501(3) 0.02577(15) Uani d . 1 Fe
O1 0.54528(17) 0.74886(14) 0.28787(15) 0.0288(4) Uani d . 1 O
O2 0.42087(17) 0.72787(14) 0.39262(15) 0.0311(5) Uani d . 1 O
O3 0.24981(17) 0.53615(14) 0.22785(15) 0.0300(4) Uani d . 1 O
O4 0.28738(17) 0.65936(15) 0.15130(15) 0.0305(4) Uani d . 1 O
O5 0.49899(17) 0.53245(15) 0.29499(15) 0.0299(4) Uani d . 1 O
O6 0.43890(17) 0.52544(14) 0.11307(15) 0.0286(4) Uani d . 1 O
O7 0.7221(2) 1.06155(16) 0.3855(2) 0.0548(7) Uani d . 1 O
O8 -0.0669(2) 0.36754(16) 0.14819(17) 0.0434(6) Uani d . 1 O
O9 0.74387(19) 0.40050(17) 0.38838(17) 0.0402(5) Uani d . 1 O
N1 0.6925(2) 1.00665(18) 0.5379(2) 0.0348(6) Uani d . 1 N
N2 -0.0548(2) 0.57068(17) 0.13463(19) 0.0301(5) Uani d . 1 N
N3 0.6137(2) 0.30917(17) 0.15553(19) 0.0296(5) Uani d . 1 N
N4 0.6964(2) 0.88536(19) 0.2732(2) 0.0399(6) Uani d . 1 N
H4A 0.6831 0.8190 0.2618 0.048 Uiso calc R 1 H
N5 0.0638(2) 0.4903(2) 0.3181(2) 0.0363(6) Uani d . 1 N
H5A 0.1167 0.5548 0.3612 0.044 Uiso calc R 1 H
N6 0.5512(3) 0.3891(2) 0.3828(2) 0.0425(7) Uani d . 1 N
H6A 0.4734 0.3778 0.3446 0.051 Uiso calc R 1 H
C1 0.5758(2) 0.8306(2) 0.3847(2) 0.0274(6) Uani d . 1 C
C2 0.5075(2) 0.8165(2) 0.4428(2) 0.0287(6) Uani d . 1 C
C3 0.5379(3) 0.8992(2) 0.5472(2) 0.0336(7) Uani d . 1 C
H3A 0.4931 0.8916 0.5862 0.040 Uiso calc R 1 H
C4 0.6320(3) 0.9919(2) 0.5950(2) 0.0329(7) Uani d . 1 C
C5 0.6588(3) 0.9302(2) 0.4292(2) 0.0310(6) Uani d . 1 C
C6 0.6674(3) 1.0771(3) 0.7090(3) 0.0452(8) Uani d . 1 C
H6B 0.6795 1.1486 0.7157 0.068 Uiso calc R 1 H
H6C 0.7439 1.0730 0.7540 0.068 Uiso calc R 1 H
H6D 0.6021 1.0655 0.7319 0.068 Uiso calc R 1 H
C7 0.7988(3) 1.1008(3) 0.5935(3) 0.0518(10) Uani d . 1 C
H7A 0.7797 1.1710 0.6066 0.062 Uiso calc R 1 H
C8 0.9082(3) 1.1079(3) 0.6783(3) 0.0658(12) Uani d . 1 C
H8A 0.9063 1.0470 0.6920 0.079 Uiso calc R 1 H
H8B 0.9540 1.1801 0.7422 0.079 Uiso calc R 1 H
C9 0.9120(3) 1.0876(3) 0.5744(3) 0.0655(13) Uani d . 1 C
H9A 0.9600 1.1472 0.5743 0.079 Uiso calc R 1 H
H9B 0.9123 1.0141 0.5240 0.079 Uiso calc R 1 H
C10 0.6971(3) 0.9651(2) 0.3627(3) 0.0387(8) Uani d . 1 C
C11 0.7175(4) 0.9052(3) 0.1929(3) 0.0550(10) Uani d . 1 C
H11A 0.6922 0.8364 0.1259 0.082 Uiso calc R 1 H
H11B 0.8049 0.9394 0.2184 0.082 Uiso calc R 1 H
H11C 0.6693 0.9531 0.1807 0.082 Uiso calc R 1 H
C12 0.1551(2) 0.5656(2) 0.1869(2) 0.0275(6) Uani d . 1 C
C13 0.1761(2) 0.6297(2) 0.1409(2) 0.0267(6) Uani d . 1 C
C14 0.0764(3) 0.6537(2) 0.0862(2) 0.0304(6) Uani d . 1 C
H14A 0.0875 0.6906 0.0500 0.036 Uiso calc R 1 H
C15 -0.0387(3) 0.6244(2) 0.0839(2) 0.0314(7) Uani d . 1 C
C16 0.0397(2) 0.5367(2) 0.1818(2) 0.0286(6) Uani d . 1 C
C17 -0.1442(3) 0.6532(2) 0.0272(3) 0.0393(7) Uani d . 1 C
H17A -0.1274 0.6646 -0.0265 0.059 Uiso calc R 1 H
H17B -0.1549 0.7196 0.0788 0.059 Uiso calc R 1 H
H17C -0.2192 0.5941 -0.0081 0.059 Uiso calc R 1 H
C18 -0.1729(2) 0.5471(2) 0.1411(2) 0.0353(7) Uani d . 1 C
H18A -0.2352 0.4788 0.0793 0.042 Uiso calc R 1 H
C19 -0.1729(3) 0.5777(3) 0.2476(3) 0.0431(8) Uani d . 1 C
H19A -0.2323 0.5285 0.2514 0.052 Uiso calc R 1 H
H19B -0.0930 0.6142 0.3100 0.052 Uiso calc R 1 H
C20 -0.2223(3) 0.6387(2) 0.1949(3) 0.0446(8) Uani d . 1 C
H20A -0.1730 0.7131 0.2243 0.054 Uiso calc R 1 H
H20B -0.3123 0.6273 0.1657 0.054 Uiso calc R 1 H
C21 0.0075(2) 0.4578(2) 0.2158(2) 0.0314(6) Uani d . 1 C
C22 0.0413(3) 0.4232(3) 0.3616(3) 0.0491(9) Uani d . 1 C
H22A 0.0936 0.4608 0.4381 0.074 Uiso calc R 1 H
H22B 0.0603 0.3547 0.3250 0.074 Uiso calc R 1 H
H22C -0.0451 0.4087 0.3512 0.074 Uiso calc R 1 H
C23 0.5264(2) 0.4566(2) 0.2216(2) 0.0264(6) Uani d . 1 C
C24 0.4943(2) 0.4549(2) 0.1220(2) 0.0259(6) Uani d . 1 C
C25 0.5293(3) 0.3812(2) 0.0451(2) 0.0283(6) Uani d . 1 C
H25A 0.5115 0.3805 -0.0203 0.034 Uiso calc R 1 H
C26 0.5889(3) 0.3097(2) 0.0617(2) 0.0300(6) Uani d . 1 C
C27 0.5853(2) 0.3831(2) 0.2357(2) 0.0286(6) Uani d . 1 C
C28 0.6308(3) 0.2346(2) -0.0197(3) 0.0385(7) Uani d . 1 C
H28A 0.6217 0.2550 -0.0741 0.058 Uiso calc R 1 H
H28B 0.5809 0.1602 -0.0536 0.058 Uiso calc R 1 H
H28C 0.7172 0.2395 0.0153 0.058 Uiso calc R 1 H
C29 0.6730(3) 0.2298(2) 0.1716(3) 0.0386(7) Uani d . 1 C
H29A 0.7647 0.2503 0.1990 0.046 Uiso calc R 1 H
C30 0.6105(4) 0.1134(3) 0.0958(3) 0.0536(9) Uani d . 1 C
H30A 0.6621 0.0639 0.0759 0.064 Uiso calc R 1 H
H30B 0.5294 0.0934 0.0382 0.064 Uiso calc R 1 H
C31 0.6191(4) 0.1647(3) 0.2079(3) 0.0549(10) Uani d . 1 C
H31A 0.5434 0.1765 0.2196 0.066 Uiso calc R 1 H
H31B 0.6760 0.1470 0.2573 0.066 Uiso calc R 1 H
C32 0.6328(3) 0.3904(2) 0.3421(2) 0.0334(7) Uani d . 1 C
C33 0.5879(4) 0.4064(3) 0.4911(3) 0.0594(10) Uani d . 1 C
H33A 0.5180 0.4139 0.5119 0.089 Uiso calc R 1 H
H33B 0.6558 0.4723 0.5411 0.089 Uiso calc R 1 H
H33C 0.6142 0.3444 0.4925 0.089 Uiso calc R 1 H
N1S 0.8417(3) 0.7797(2) 0.5850(3) 0.0636(9) Uani d . 1 N
O1S 0.8681(6) 0.9060(4) 0.7517(4) 0.175(3) Uani d . 1 O
C1S 0.9597(7) 0.8205(5) 0.6041(9) 0.194(5) Uani d . 1 C
H1SA 1.0060 0.8703 0.6809 0.291 Uiso calc R 1 H
H1SB 0.9608 0.8594 0.5657 0.291 Uiso calc R 1 H
H1SC 0.9974 0.7611 0.5795 0.291 Uiso calc R 1 H
C2S 0.8019(5) 0.8230(4) 0.6642(4) 0.0880(15) Uani d . 1 C
H2SA 0.7224 0.7900 0.6534 0.106 Uiso calc R 1 H
C3S 0.7574(6) 0.6885(4) 0.4838(4) 0.104(2) Uani d . 1 C
H3SA 0.6794 0.6694 0.4885 0.156 Uiso calc R 1 H
H3SB 0.7924 0.6266 0.4663 0.156 Uiso calc R 1 H
H3SC 0.7431 0.7074 0.4279 0.156 Uiso calc R 1 H
O1W 0.8409(2) 1.29071(19) 0.4982(2) 0.0565(7) Uani d . 1 O
H1WA 0.8077 1.3137 0.4576 0.085 Uiso d R 1 H
H1WB 0.7987 1.2258 0.4615 0.085 Uiso d R 1 H
O2W 0.2873(2) 0.3484(2) 0.2510(2) 0.0647(8) Uani d . 1 O
H2WB 0.2845 0.4070 0.2522 0.097 Uiso d R 1 H
H2WA 0.2327 0.2914 0.2012 0.097 Uiso d R 1 H

loop_
_atom_site_aniso_label
_atom_site_aniso_U_11
_atom_site_aniso_U_22
_atom_site_aniso_U_33
_atom_site_aniso_U_12
_atom_site_aniso_U_13
_atom_site_aniso_U_23
Fe1 0.0240(2) 0.0269(2) 0.0245(2) 0.00513(15) 0.00792(16) 0.01315(17)
O1 0.0295(10) 0.0272(9) 0.0260(10) 0.0052(8) 0.0110(8) 0.0112(8)
O2 0.0327(10) 0.0304(10) 0.0280(11) 0.0037(8) 0.0135(9) 0.0131(9)
O3 0.0251(9) 0.0333(10) 0.0315(11) 0.0060(8) 0.0101(8) 0.0177(9)
O4 0.0276(10) 0.0340(10) 0.0313(11) 0.0075(8) 0.0103(8) 0.0188(9)
O5 0.0321(10) 0.0355(10) 0.0226(10) 0.0099(8) 0.0119(8) 0.0146(8)
O6 0.0293(10) 0.0284(9) 0.0278(10) 0.0074(8) 0.0083(8) 0.0162(8)
O7 0.0741(17) 0.0277(11) 0.0680(17) 0.0092(11) 0.0426(15) 0.0201(11)
O8 0.0436(12) 0.0356(11) 0.0336(12) -0.0055(10) 0.0059(10) 0.0130(10)
O9 0.0372(12) 0.0541(13) 0.0333(12) 0.0166(10) 0.0120(10) 0.0260(10)
N1 0.0294(12) 0.0260(12) 0.0348(14) 0.0053(10) 0.0112(11) 0.0060(10)
N2 0.0238(11) 0.0277(11) 0.0260(12) 0.0033(9) 0.0062(10) 0.0069(10)
N3 0.0323(12) 0.0267(11) 0.0297(13) 0.0089(10) 0.0121(10) 0.0144(10)
N4 0.0518(16) 0.0276(12) 0.0486(16) 0.0099(11) 0.0325(14) 0.0178(12)
N5 0.0323(13) 0.0394(13) 0.0293(14) 0.0009(11) 0.0091(11) 0.0150(11)
N6 0.0439(15) 0.0608(17) 0.0453(17) 0.0259(13) 0.0235(13) 0.0385(15)
C1 0.0268(14) 0.0275(13) 0.0255(14) 0.0077(11) 0.0092(12) 0.0122(12)
C2 0.0287(14) 0.0295(14) 0.0284(15) 0.0097(12) 0.0092(12) 0.0162(12)
C3 0.0367(16) 0.0374(15) 0.0297(16) 0.0156(13) 0.0167(13) 0.0160(13)
C4 0.0305(15) 0.0299(14) 0.0284(15) 0.0114(12) 0.0069(12) 0.0097(12)
C5 0.0268(14) 0.0272(14) 0.0339(16) 0.0081(11) 0.0129(12) 0.0110(12)
C6 0.0420(18) 0.0419(17) 0.0338(18) 0.0156(14) 0.0109(15) 0.0072(14)
C7 0.0360(17) 0.0331(16) 0.056(2) 0.0007(14) 0.0183(16) 0.0001(15)
C8 0.0342(18) 0.059(2) 0.049(2) 0.0020(16) 0.0037(17) -0.0048(18)
C9 0.0403(19) 0.051(2) 0.061(3) -0.0018(16) 0.0227(18) -0.0052(18)
C10 0.0383(17) 0.0276(15) 0.050(2) 0.0089(13) 0.0235(15) 0.0159(14)
C11 0.074(3) 0.0453(19) 0.062(2) 0.0118(18) 0.043(2) 0.0300(18)
C12 0.0259(14) 0.0265(13) 0.0209(14) 0.0064(11) 0.0052(11) 0.0077(11)
C13 0.0260(13) 0.0245(13) 0.0202(13) 0.0046(11) 0.0056(11) 0.0068(11)
C14 0.0322(15) 0.0261(13) 0.0251(15) 0.0059(11) 0.0073(12) 0.0101(11)
C15 0.0292(14) 0.0236(13) 0.0247(14) 0.0054(11) 0.0037(12) 0.0043(11)
C16 0.0264(14) 0.0263(13) 0.0222(14) 0.0036(11) 0.0058(11) 0.0071(11)
C17 0.0301(15) 0.0373(16) 0.0357(17) 0.0113(13) 0.0031(13) 0.0132(14)
C18 0.0203(13) 0.0351(15) 0.0365(17) 0.0026(11) 0.0055(12) 0.0120(13)
C19 0.0290(15) 0.0496(18) 0.046(2) 0.0072(14) 0.0173(14) 0.0195(16)
C20 0.0302(16) 0.0387(17) 0.055(2) 0.0110(13) 0.0199(15) 0.0145(15)
C21 0.0266(14) 0.0348(15) 0.0270(15) 0.0050(12) 0.0095(12) 0.0127(13)
C22 0.052(2) 0.058(2) 0.0339(18) 0.0004(16) 0.0112(15) 0.0270(16)
C23 0.0228(13) 0.0295(13) 0.0239(14) 0.0029(11) 0.0080(11) 0.0128(11)
C24 0.0224(13) 0.0254(13) 0.0237(14) 0.0002(10) 0.0046(11) 0.0119(11)
C25 0.0325(14) 0.0283(13) 0.0202(14) 0.0038(11) 0.0082(11) 0.0117(11)
C26 0.0297(14) 0.0298(14) 0.0268(15) 0.0037(11) 0.0099(12) 0.0132(12)
C27 0.0276(14) 0.0321(14) 0.0277(15) 0.0072(11) 0.0108(12) 0.0167(12)
C28 0.0451(18) 0.0374(16) 0.0347(17) 0.0159(14) 0.0194(14) 0.0165(13)
C29 0.0423(17) 0.0384(16) 0.0407(18) 0.0208(14) 0.0175(15) 0.0221(14)
C30 0.070(2) 0.0345(17) 0.054(2) 0.0184(17) 0.0219(19) 0.0214(16)
C31 0.074(3) 0.0457(19) 0.062(2) 0.0283(18) 0.033(2) 0.0346(18)
C32 0.0385(16) 0.0334(15) 0.0348(17) 0.0136(13) 0.0155(14) 0.0210(13)
C33 0.071(3) 0.093(3) 0.057(2) 0.046(2) 0.040(2) 0.058(2)
N1S 0.077(2) 0.0503(18) 0.063(2) 0.0188(17) 0.0249(19) 0.0299(17)
O1S 0.215(6) 0.121(4) 0.081(3) 0.046(4) 0.018(3) -0.007(3)
C1S 0.150(7) 0.103(5) 0.390(15) 0.055(5) 0.191(9) 0.115(7)
C2S 0.102(4) 0.091(3) 0.072(3) 0.044(3) 0.035(3) 0.039(3)
C3S 0.134(5) 0.071(3) 0.056(3) 0.040(3) 0.003(3) 0.014(2)
O1W 0.0557(15) 0.0463(13) 0.0546(16) 0.0120(11) 0.0067(12) 0.0260(12)
O2W 0.0536(15) 0.0590(15) 0.093(2) 0.0148(12) 0.0298(15) 0.0478(16)

loop_
_atom_type_symbol
_atom_type_description
_atom_type_scat_dispersion_real
_atom_type_scat_dispersion_imag
_atom_type_scat_source
C C 0.0033 0.0016 'International Tables Vol C Tables 4.2.6.8 and 6.1.1.4'
H H 0.0000 0.0000 'International Tables Vol C Tables 4.2.6.8 and 6.1.1.4'
O O 0.0106 0.0060 'International Tables Vol C Tables 4.2.6.8 and 6.1.1.4'
N N 0.0061 0.0033 'International Tables Vol C Tables 4.2.6.8 and 6.1.1.4'
Fe Fe 0.3463 0.8444 'International Tables Vol C Tables 4.2.6.8 and 6.1.1.4'

loop_
_geom_angle_atom_site_label_1
_geom_angle_atom_site_label_2
_geom_angle_atom_site_label_3
_geom_angle
O5 Fe1 O3 90.65(8)
O5 Fe1 O4 161.25(8)
O3 Fe1 O4 80.33(8)
O5 Fe1 O6 80.96(8)
O3 Fe1 O6 106.44(7)
O4 Fe1 O6 85.85(8)
O5 Fe1 O2 93.94(8)
O3 Fe1 O2 85.82(8)
O4 Fe1 O2 101.69(8)
O6 Fe1 O2 166.67(8)
O5 Fe1 O1 103.57(8)
O3 Fe1 O1 159.40(8)
O4 Fe1 O1 89.78(8)
O6 Fe1 O1 90.67(7)
O2 Fe1 O1 78.50(7)
C1 O1 Fe1 113.89(17)
C2 O2 Fe1 115.01(17)
C12 O3 Fe1 111.97(17)
C13 O4 Fe1 112.65(17)
C23 O5 Fe1 113.62(17)
C24 O6 Fe1 112.61(17)
C4 N1 C5 121.3(2)
C4 N1 C7 118.6(3)
C5 N1 C7 120.0(3)
C15 N2 C16 121.4(2)
C15 N2 C18 120.5(2)
C16 N2 C18 118.2(2)
C26 N3 C27 121.0(2)
C26 N3 C29 119.7(2)
C27 N3 C29 119.2(2)
C10 N4 C11 121.7(3)
C10 N4 H4A 119.1
C11 N4 H4A 119.1
C21 N5 C22 122.0(3)
C21 N5 H5A 119.0
C22 N5 H5A 119.0
C32 N6 C33 121.0(3)
C32 N6 H6A 119.5
C33 N6 H6A 119.5
O1 C1 C5 124.8(3)
O1 C1 C2 115.5(2)
C5 C1 C2 119.4(2)
O2 C2 C3 124.8(3)
O2 C2 C1 116.8(2)
C3 C2 C1 118.3(2)
C4 C3 C2 121.2(3)
C4 C3 H3A 119.4
C2 C3 H3A 119.4
N1 C4 C3 120.0(3)
N1 C4 C6 119.6(3)
C3 C4 C6 120.4(3)
C1 C5 N1 118.6(3)
C1 C5 C10 122.1(3)
N1 C5 C10 118.6(2)
C4 C6 H6B 109.5
C4 C6 H6C 109.5
H6B C6 H6C 109.5
C4 C6 H6D 109.5
H6B C6 H6D 109.5
H6C C6 H6D 109.5
N1 C7 C8 118.3(4)
N1 C7 C9 119.6(3)
C8 C7 C9 60.8(3)
N1 C7 H7A 115.7
C8 C7 H7A 115.7
C9 C7 H7A 115.7
C7 C8 C9 59.6(3)
C7 C8 H8A 117.8
C9 C8 H8A 117.8
C7 C8 H8B 117.8
C9 C8 H8B 117.8
H8A C8 H8B 114.9
C7 C9 C8 59.6(3)
C7 C9 H9A 117.8
C8 C9 H9A 117.8
C7 C9 H9B 117.8
C8 C9 H9B 117.8
H9A C9 H9B 115.0
O7 C10 N4 121.7(3)
O7 C10 C5 123.1(3)
N4 C10 C5 115.2(2)
N4 C11 H11A 109.5
N4 C11 H11B 109.5
H11A C11 H11B 109.5
N4 C11 H11C 109.5
H11A C11 H11C 109.5
H11B C11 H11C 109.5
O3 C12 C16 125.1(3)
O3 C12 C13 116.0(2)
C16 C12 C13 118.9(3)
O4 C13 C14 124.2(3)
O4 C13 C12 117.1(2)
C14 C13 C12 118.7(2)
C15 C14 C13 120.7(3)
C15 C14 H14A 119.7
C13 C14 H14A 119.7
N2 C15 C14 119.6(3)
N2 C15 C17 120.4(3)
C14 C15 C17 120.1(3)
C12 C16 N2 120.4(3)
C12 C16 C21 121.5(3)
N2 C16 C21 117.8(2)
C15 C17 H17A 109.5
C15 C17 H17B 109.5
H17A C17 H17B 109.5
C15 C17 H17C 109.5
H17A C17 H17C 109.5
H17B C17 H17C 109.5
N2 C18 C19 118.0(2)
N2 C18 C20 119.1(2)
C19 C18 C20 59.8(2)
N2 C18 H18A 116.1
C19 C18 H18A 116.1
C20 C18 H18A 116.1
C20 C19 C18 60.4(2)
C20 C19 H19A 117.7
C18 C19 H19A 117.7
C20 C19 H19B 117.7
C18 C19 H19B 117.7
H19A C19 H19B 114.9
C19 C20 C18 59.8(2)
C19 C20 H20A 117.8
C18 C20 H20A 117.8
C19 C20 H20B 117.8
C18 C20 H20B 117.8
H20A C20 H20B 114.9
O8 C21 N5 123.9(3)
O8 C21 C16 119.9(3)
N5 C21 C16 116.2(2)
N5 C22 H22A 109.5
N5 C22 H22B 109.5
H22A C22 H22B 109.5
N5 C22 H22C 109.5
H22A C22 H22C 109.5
H22B C22 H22C 109.5
O5 C23 C27 124.6(3)
O5 C23 C24 116.1(2)
C27 C23 C24 119.2(2)
O6 C24 C25 125.5(3)
O6 C24 C23 116.5(2)
C25 C24 C23 118.0(3)
C26 C25 C24 121.6(3)
C26 C25 H25A 119.2
C24 C25 H25A 119.2
C25 C26 N3 119.6(2)
C25 C26 C28 120.8(3)
N3 C26 C28 119.6(3)
N3 C27 C23 120.5(3)
N3 C27 C32 118.4(2)
C23 C27 C32 120.7(2)
C26 C28 H28A 109.5
C26 C28 H28B 109.5
H28A C28 H28B 109.5
C26 C28 H28C 109.5
H28A C28 H28C 109.5
H28B C28 H28C 109.5
N3 C29 C31 119.3(3)
N3 C29 C30 118.5(3)
C31 C29 C30 60.6(2)
N3 C29 H29A 115.7
C31 C29 H29A 115.7
C30 C29 H29A 115.7
C29 C30 C31 59.7(2)
C29 C30 H30A 117.8
C31 C30 H30A 117.8
C29 C30 H30B 117.8
C31 C30 H30B 117.8
H30A C30 H30B 114.9
C29 C31 C30 59.7(2)
C29 C31 H31A 117.8
C30 C31 H31A 117.8
C29 C31 H31B 117.8
C30 C31 H31B 117.8
H31A C31 H31B 114.9
O9 C32 N6 123.8(3)
O9 C32 C27 120.7(3)
N6 C32 C27 115.4(3)
N6 C33 H33A 109.5
N6 C33 H33B 109.5
H33A C33 H33B 109.5
N6 C33 H33C 109.5
H33A C33 H33C 109.5
H33B C33 H33C 109.5
C2S N1S C1S 119.4(6)
C2S N1S C3S 117.9(5)
C1S N1S C3S 122.7(6)
N1S C1S H1SA 109.5
N1S C1S H1SB 109.5
H1SA C1S H1SB 109.5
N1S C1S H1SC 109.5
H1SA C1S H1SC 109.5
H1SB C1S H1SC 109.5
O1S C2S N1S 120.9(6)
O1S C2S H2SA 119.5
N1S C2S H2SA 119.5
N1S C3S H3SA 109.5
N1S C3S H3SB 109.5
H3SA C3S H3SB 109.5
N1S C3S H3SC 109.5
H3SA C3S H3SC 109.5
H3SB C3S H3SC 109.5
H1WA O1W H1WB 100.2
H2WB O2W H2WA 119.2

loop_
_geom_bond_atom_site_label_1
_geom_bond_atom_site_label_2
_geom_bond_distance
_geom_bond_publ_flag
Fe1 O5 1.972(2) y
Fe1 O3 2.0184(18) y
Fe1 O4 2.019(2) y
Fe1 O6 2.0298(19) y
Fe1 O2 2.0331(19) y
Fe1 O1 2.0637(18) y
O1 C1 1.313(3) y
O2 C2 1.291(3) y
O3 C12 1.315(3) y
O4 C13 1.293(3) y
O5 C23 1.323(3) y
O6 C24 1.295(3) y
O7 C10 1.251(3) y
O8 C21 1.244(3) y
O9 C32 1.249(4) y
N1 C4 1.367(4) ?
N1 C5 1.410(4) ?
N1 C7 1.463(4) ?
N2 C15 1.358(4) ?
N2 C16 1.392(4) ?
N2 C18 1.464(4) ?
N3 C26 1.375(4) ?
N3 C27 1.380(4) ?
N3 C29 1.468(4) ?
N4 C10 1.329(4) ?
N4 C11 1.467(4) ?
N4 H4A 0.8800 ?
N5 C21 1.319(4) ?
N5 C22 1.447(4) ?
N5 H5A 0.8800 ?
N6 C32 1.314(4) ?
N6 C33 1.466(4) ?
N6 H6A 0.8800 ?
C1 C5 1.392(4) ?
C1 C2 1.443(4) ?
C2 C3 1.394(4) ?
C3 C4 1.381(4) ?
C3 H3A 0.9500 ?
C4 C6 1.496(4) ?
C5 C10 1.485(4) y
C6 H6B 0.9800 ?
C6 H6C 0.9800 ?
C6 H6D 0.9800 ?
C7 C8 1.479(6) ?
C7 C9 1.480(5) ?
C7 H7A 1.0000 ?
C8 C9 1.497(6) ?
C8 H8A 0.9900 ?
C8 H8B 0.9900 ?
C9 H9A 0.9900 ?
C9 H9B 0.9900 ?
C11 H11A 0.9800 ?
C11 H11B 0.9800 ?
C11 H11C 0.9800 ?
C12 C16 1.370(4) ?
C12 C13 1.436(4) ?
C13 C14 1.395(4) ?
C14 C15 1.385(4) ?
C14 H14A 0.9500 ?
C15 C17 1.496(4) ?
C16 C21 1.513(4) y
C17 H17A 0.9800 ?
C17 H17B 0.9800 ?
C17 H17C 0.9800 ?
C18 C19 1.485(5) ?
C18 C20 1.493(4) ?
C18 H18A 1.0000 ?
C19 C20 1.485(5) ?
C19 H19A 0.9900 ?
C19 H19B 0.9900 ?
C20 H20A 0.9900 ?
C20 H20B 0.9900 ?
C22 H22A 0.9800 ?
C22 H22B 0.9800 ?
C22 H22C 0.9800 ?
C23 C27 1.381(4) ?
C23 C24 1.437(4) ?
C24 C25 1.395(4) ?
C25 C26 1.372(4) ?
C25 H25A 0.9500 ?
C26 C28 1.499(4) ?
C27 C32 1.495(4) y
C28 H28A 0.9800 ?
C28 H28B 0.9800 ?
C28 H28C 0.9800 ?
C29 C31 1.478(5) ?
C29 C30 1.479(4) ?
C29 H29A 1.0000 ?
C30 C31 1.493(5) ?
C30 H30A 0.9900 ?
C30 H30B 0.9900 ?
C31 H31A 0.9900 ?
C31 H31B 0.9900 ?
C33 H33A 0.9800 ?
C33 H33B 0.9800 ?
C33 H33C 0.9800 ?
N1S C2S 1.348(6) ?
N1S C1S 1.360(7) ?
N1S C3S 1.443(5) ?
O1S C2S 1.251(6) ?
C1S H1SA 0.9800 ?
C1S H1SB 0.9800 ?
C1S H1SC 0.9800 ?
C2S H2SA 0.9500 ?
C3S H3SA 0.9800 ?
C3S H3SB 0.9800 ?
C3S H3SC 0.9800 ?
O1W H1WA 0.8400 ?
O1W H1WB 0.8400 ?
O2W H2WB 0.8400 ?
O2W H2WA 0.8400 ?

loop_
_geom_hbond_atom_site_label_D
_geom_hbond_atom_site_label_H
_geom_hbond_atom_site_label_A
_geom_hbond_site_symmetry_A
_geom_hbond_distance_DH
_geom_hbond_distance_HA
_geom_hbond_distance_DA
_geom_hbond_angle_DHA
N4 H4A O1 . 0.88 2.09 2.679(3) 124
N5 H5A O1W 2_676 0.88 2.15 2.912(3) 144
N6 H6A O2W . 0.88 2.11 2.988(4) 179
O1W H1WA O9 1_565 0.84 2.03 2.857(3) 168
O1W H1WB O7 . 0.84 2.06 2.890(3) 170
O2W H2WB O3 . 0.84 2.11 2.936(3) 170

loop_
_geom_torsion_atom_site_label_1
_geom_torsion_atom_site_label_2
_geom_torsion_atom_site_label_3
_geom_torsion_atom_site_label_4
_geom_torsion
_geom_torsion_publ_flag
N2 C16 C21 N5 -120.9(3) y
N3 C27 C32 N6 -131.4(3) y
N1 C5 C10 N4 160.3(3) y
